data_4315422
loop_
_publ_author_name
'Merissa Halim'
'Robert D. Kennedy'
'Saeed I. Khan'
'Yves Rubin'

_publ_section_title
;
 Gold(I) Triphenylphosphine Complexes Incorporating Pentaarylfulleride
 Ligands
;
_journal_name_full 'Inorganic Chemistry'
_journal_page_first 3974
_journal_page_last 3976
_journal_paper_doi 10.1021/ic100428f
_journal_volume 49
_journal_year 2010
_chemical_formula_moiety 'C128 H80 Au P, 3(C H Cl3)'
_chemical_formula_sum 'C131 H83 Au Cl9 P'
_chemical_formula_weight 2203.96
_chemical_name_systematic
; 
 ? 
;
_space_group_IT_number 2
_symmetry_cell_setting triclinic
_symmetry_space_group_name_Hall '-P 1'
_symmetry_space_group_name_H-M 'P -1'
_atom_sites_solution_hydrogens geom
_atom_sites_solution_primary direct
_atom_sites_solution_secondary difmap
_audit_creation_method SHELXL-97
_cell_angle_alpha 88.4870(10)
_cell_angle_beta 86.7880(10)
_cell_angle_gamma 72.517(2)
_cell_formula_units_Z 2
_cell_length_a 15.1223(16)
_cell_length_b 15.9245(17)
_cell_length_c 23.844(3)
_cell_measurement_reflns_used 9091
_cell_measurement_temperature 100(2)
_cell_measurement_theta_max 27.12
_cell_measurement_theta_min 3.85
_cell_volume 5467.9(11)
_computing_cell_refinement 'Bruker SAINT'
_computing_data_collection 'Bruker APEX2'
_computing_data_reduction 'Bruker SAINT'
_computing_molecular_graphics 'Bruker SHELXTL'
_computing_publication_material 'Bruker SHELXTL'
_computing_structure_refinement 'SHELXL-97 (Sheldrick, 2008)'
_computing_structure_solution 'SHELXS-97 (Sheldrick, 2008)'
_diffrn_ambient_temperature 100(2)
_diffrn_measured_fraction_theta_full 0.988
_diffrn_measured_fraction_theta_max 0.975
_diffrn_measurement_device_type 'Bruker APEX-II CCD'
_diffrn_measurement_method 'phi and omega scan'
_diffrn_radiation_monochromator graphite
_diffrn_radiation_source 'fine-focus sealed tube'
_diffrn_radiation_type MoK\a
_diffrn_radiation_wavelength 0.71073
_diffrn_reflns_av_R_equivalents 0.1013
_diffrn_reflns_av_sigmaI/netI 0.1646
_diffrn_reflns_limit_h_max 19
_diffrn_reflns_limit_h_min -19
_diffrn_reflns_limit_k_max 21
_diffrn_reflns_limit_k_min -20
_diffrn_reflns_limit_l_max 31
_diffrn_reflns_limit_l_min -31
_diffrn_reflns_number 66872
_diffrn_reflns_theta_full 26.00
_diffrn_reflns_theta_max 28.02
_diffrn_reflns_theta_min 3.64
_exptl_absorpt_coefficient_mu 1.630
_exptl_absorpt_correction_T_max 0.9681
_exptl_absorpt_correction_T_min 0.8130
_exptl_absorpt_correction_type multi-scan
_exptl_absorpt_process_details 'Sadabs (Bruker)'
_exptl_crystal_colour red
_exptl_crystal_density_diffrn 1.339
_exptl_crystal_density_method 'not measured'
_exptl_crystal_description needle
_exptl_crystal_F_000 2232
_exptl_crystal_size_max 0.10
_exptl_crystal_size_mid 0.05
_exptl_crystal_size_min 0.02
_platon_squeeze_details
;
;
_refine_diff_density_max 2.412
_refine_diff_density_min -2.020
_refine_diff_density_rms 0.199
_refine_ls_extinction_method none
_refine_ls_goodness_of_fit_ref 1.000
_refine_ls_hydrogen_treatment constr
_refine_ls_matrix_type full
_refine_ls_number_parameters 1299
_refine_ls_number_reflns 25781
_refine_ls_number_restraints 106
_refine_ls_restrained_S_all 1.004
_refine_ls_R_factor_all 0.1403
_refine_ls_R_factor_gt 0.0859
_refine_ls_shift/su_max 0.005
_refine_ls_shift/su_mean 0.000
_refine_ls_structure_factor_coef Fsqd
_refine_ls_weighting_details 'calc w=1/[\s^2^(Fo^2^)+(0.1414P)^2^+0.0000P] where P=(Fo^2^+2Fc^2^)/3'
_refine_ls_weighting_scheme calc
_refine_ls_wR_factor_gt 0.2193
_refine_ls_wR_factor_ref 0.2422
_reflns_number_gt 16015
_reflns_number_total 25781
_reflns_threshold_expression >2sigma(I)
_cod_data_source_file ic100428f_si_002_3.cif
_cod_data_source_block yr210s-3
_cod_depositor_comments
;
The following automatic conversions were performed:

'_symmetry_cell_setting' value 'Triclinic' changed to 'triclinic'
according to the built-in table from CIF Core dictionary named
'cif_core.dic' version 2.4.1 from 2010-06-29.

Automatic conversion script
Id: cif_fix_values 1646 2011-03-28 12:23:43Z adriana 
;
_cod_database_code 4315422

loop_
_symmetry_equiv_pos_as_xyz
'x, y, z'
'-x, -y, -z'

loop_
_atom_site_label
_atom_site_type_symbol
_atom_site_fract_x
_atom_site_fract_y
_atom_site_fract_z
_atom_site_U_iso_or_equiv
_atom_site_adp_type
_atom_site_occupancy
_atom_site_symmetry_multiplicity
_atom_site_calc_flag
_atom_site_refinement_flags
_atom_site_disorder_assembly
_atom_site_disorder_group
C1X C 0.6169(8) 0.5369(8) 0.3518(6) 0.098(6) Uani 1 1 d D . .
H1X H 0.5841 0.5681 0.3864 0.118 Uiso 1 1 calc R . .
Cl1 Cl 0.7327(4) 0.5234(3) 0.3554(2) 0.1219(11) Uani 1 1 d D . .
Cl2 Cl 0.5712(4) 0.5992(3) 0.2937(2) 0.1219(11) Uani 1 1 d D . .
Cl3 Cl 0.5998(4) 0.4336(3) 0.3508(2) 0.1219(11) Uani 1 1 d D . .
C3X C 0.0514(11) 0.2348(13) 0.5422(8) 0.064(7) Uiso 0.50 1 d PD . .
H3X H 0.0417 0.2784 0.5731 0.077 Uiso 0.50 1 calc PR . .
Cl7 Cl 0.1668(3) 0.1786(4) 0.5355(2) 0.0449(13) Uani 0.50 1 d PD . .
Cl8 Cl 0.0107(4) 0.2919(5) 0.4803(3) 0.0666(13) Uani 0.50 1 d PD . .
Cl9 Cl -0.0155(4) 0.1652(5) 0.5589(3) 0.0666(13) Uani 0.50 1 d PD . .
C4X C 0.1918(16) 0.2008(13) 0.6894(12) 0.104(11) Uiso 0.50 1 d PD . .
H4X H 0.2280 0.1774 0.6539 0.125 Uiso 0.50 1 calc PR . .
Cl10 Cl 0.2749(4) 0.2104(4) 0.7301(3) 0.074(2) Uani 0.50 1 d PD . .
Cl11 Cl 0.1337(4) 0.1227(6) 0.7052(3) 0.082(2) Uani 0.50 1 d PD . .
Cl12 Cl 0.1262(6) 0.3077(6) 0.6687(3) 0.0918(18) Uani 0.50 1 d PD . .
C5X C 0.0184(14) 0.4486(13) 0.3862(7) 0.063(7) Uiso 0.50 1 d PD . .
H5X H 0.0731 0.4042 0.4023 0.076 Uiso 0.50 1 calc PR . .
Cl13 Cl -0.0272(6) 0.5226(6) 0.4378(3) 0.0918(18) Uani 0.50 1 d PD . .
Cl14 Cl -0.0520(5) 0.3910(6) 0.3659(4) 0.094(3) Uani 0.50 1 d PD . .
Cl15 Cl 0.0616(7) 0.4953(6) 0.3299(3) 0.099(3) Uani 0.50 1 d PD . .
C6X C 0.409(2) 0.225(2) 0.5102(15) 0.091(10) Uiso 0.50 1 d P . .
H6X H 0.3630 0.2506 0.4810 0.109 Uiso 0.50 1 calc PR . .
Cl16 Cl 0.3589(8) 0.2741(7) 0.5711(3) 0.107(3) Uani 0.50 1 d P . .
Cl17 Cl 0.4155(7) 0.1139(9) 0.5153(6) 0.137(3) Uani 0.50 1 d P . .
Cl18 Cl 0.4975(7) 0.2462(9) 0.4900(6) 0.137(3) Uani 0.50 1 d P . .
Au1 Au 0.50380(2) 0.21487(2) 0.182694(13) 0.01968(10) Uani 1 1 d . F .
P1 P 0.57384(14) 0.31487(14) 0.15121(8) 0.0206(4) Uani 1 1 d . . .
C1 C 0.0258(5) 0.0535(5) 0.2901(3) 0.0234(17) Uani 1 1 d . . .
C2 C 0.0443(5) 0.1320(6) 0.3083(3) 0.0227(17) Uani 1 1 d . . .
C3 C 0.0887(5) 0.1142(6) 0.3601(3) 0.0251(18) Uani 1 1 d . F .
C4 C 0.1004(5) 0.0217(6) 0.3754(3) 0.0244(18) Uani 1 1 d . . .
C5 C 0.0619(5) -0.0149(6) 0.3319(3) 0.0252(18) Uani 1 1 d . . .
C6 C 0.1046(5) -0.1024(6) 0.3151(4) 0.0248(18) Uani 1 1 d . . .
C7 C 0.1134(5) -0.1235(6) 0.2557(4) 0.0248(18) Uani 1 1 d . . .
C8 C 0.0785(5) -0.0576(6) 0.2166(3) 0.0243(17) Uani 1 1 d . F .
C9 C 0.0338(5) 0.0326(6) 0.2342(3) 0.0246(18) Uani 1 1 d . . .
C10 C 0.0604(5) 0.0916(5) 0.1927(3) 0.0215(17) Uani 1 1 d . . .
C11 C 0.0800(5) 0.1673(5) 0.2092(3) 0.0213(17) Uani 1 1 d . F .
C12 C 0.0720(5) 0.1867(6) 0.2690(3) 0.0254(18) Uani 1 1 d . F .
C13 C 0.1409(5) 0.2282(5) 0.2806(3) 0.0196(16) Uani 1 1 d . . .
C14 C 0.1838(5) 0.2108(5) 0.3298(3) 0.0233(17) Uani 1 1 d . F .
C15 C 0.1596(5) 0.1515(5) 0.3700(3) 0.0229(17) Uani 1 1 d . . .
C16 C 0.2434(5) 0.0991(6) 0.3960(3) 0.0233(18) Uani 1 1 d . F .
C17 C 0.2546(5) 0.0119(5) 0.4110(3) 0.0214(17) Uani 1 1 d . . .
C18 C 0.1812(6) -0.0282(6) 0.4001(3) 0.0272(19) Uani 1 1 d . F .
C19 C 0.2254(6) -0.1180(6) 0.3818(4) 0.0259(18) Uani 1 1 d . . .
C20 C 0.1889(6) -0.1545(6) 0.3412(4) 0.0271(19) Uani 1 1 d . F .
C21 C 0.2490(6) -0.2082(6) 0.2972(4) 0.0298(19) Uani 1 1 d . . .
C22 C 0.2024(6) -0.1886(5) 0.2451(4) 0.0253(18) Uani 1 1 d . F .
C23 C 0.2542(6) -0.1857(5) 0.1950(4) 0.0263(18) Uani 1 1 d . . .
C24 C 0.2174(5) -0.1174(5) 0.1535(4) 0.0237(17) Uani 1 1 d . F .
C25 C 0.1317(5) -0.0529(6) 0.1633(3) 0.0233(17) Uani 1 1 d . . .
C26 C 0.1213(5) 0.0375(6) 0.1496(3) 0.0231(17) Uani 1 1 d . F .
C27 C 0.1953(5) 0.0642(5) 0.1266(3) 0.0165(15) Uani 1 1 d . . .
C28 C 0.2113(5) 0.1422(5) 0.1424(3) 0.0177(15) Uani 1 1 d . F .
C29 C 0.1539(5) 0.1945(5) 0.1833(3) 0.0206(16) Uani 1 1 d . . .
C30 C 0.1866(5) 0.2505(5) 0.2245(3) 0.0206(16) Uani 1 1 d . F .
C31 C 0.2901(5) 0.2090(5) 0.2283(3) 0.0201(16) Uani 1 1 d . . .
C32 C 0.3359(5) 0.1890(5) 0.2798(3) 0.0166(15) Uani 1 1 d . D .
C33 C 0.2859(5) 0.2100(5) 0.3373(3) 0.0182(15) Uani 1 1 d . . .
C34 C 0.3207(5) 0.1263(5) 0.3737(3) 0.0208(16) Uani 1 1 d . F .
C35 C 0.4054(5) 0.0639(6) 0.3627(3) 0.0225(17) Uani 1 1 d . . .
C36 C 0.4154(5) -0.0278(5) 0.3760(3) 0.0231(17) Uani 1 1 d . F .
C37 C 0.3425(6) -0.0533(6) 0.4003(3) 0.0256(18) Uani 1 1 d . F .
C38 C 0.3255(6) -0.1333(6) 0.3821(4) 0.0267(18) Uani 1 1 d . F .
C39 C 0.3835(5) -0.1847(5) 0.3423(4) 0.0251(18) Uani 1 1 d . . .
C40 C 0.3446(5) -0.2230(5) 0.2975(4) 0.0247(18) Uani 1 1 d . F .
C41 C 0.3987(6) -0.2204(6) 0.2458(4) 0.0290(19) Uani 1 1 d . . .
C42 C 0.3529(5) -0.2018(5) 0.1951(3) 0.0237(17) Uani 1 1 d . F .
C43 C 0.3785(5) -0.1425(5) 0.1544(3) 0.0230(17) Uani 1 1 d . . .
C44 C 0.2949(5) -0.0914(5) 0.1283(3) 0.0226(17) Uani 1 1 d . F .
C45 C 0.2851(5) -0.0027(5) 0.1164(3) 0.0190(16) Uani 1 1 d . F .
C46 C 0.3573(5) 0.0360(5) 0.1256(3) 0.0206(16) Uani 1 1 d . . .
C47 C 0.3152(5) 0.1369(5) 0.1320(3) 0.0192(16) Uani 1 1 d . F .
C48 C 0.3475(5) 0.1625(5) 0.1857(3) 0.0164(15) Uani 1 1 d . F .
C49 C 0.4392(5) 0.1158(5) 0.2092(3) 0.0185(16) Uani 1 1 d . . .
C50 C 0.4237(5) 0.1312(5) 0.2703(3) 0.0199(16) Uani 1 1 d . D .
C51 C 0.4763(5) 0.0719(5) 0.3144(3) 0.0199(16) Uani 1 1 d . D .
C52 C 0.5030(5) -0.0236(5) 0.2918(3) 0.0191(16) Uani 1 1 d . . .
C53 C 0.4748(5) -0.0814(5) 0.3323(3) 0.0195(16) Uani 1 1 d . F .
C54 C 0.4606(5) -0.1590(5) 0.3163(3) 0.0232(17) Uani 1 1 d . F .
C55 C 0.4694(5) -0.1795(5) 0.2578(3) 0.0220(17) Uani 1 1 d . F .
C56 C 0.4917(5) -0.1212(5) 0.2185(3) 0.0195(16) Uani 1 1 d . . .
C57 C 0.4443(5) -0.1018(5) 0.1663(3) 0.0219(17) Uani 1 1 d . F .
C58 C 0.4350(5) -0.0123(5) 0.1510(3) 0.0202(16) Uani 1 1 d . F .
C59 C 0.4956(5) 0.0236(5) 0.1871(3) 0.0170(15) Uani 1 1 d . F .
C60 C 0.5110(5) -0.0442(5) 0.2364(3) 0.0221(17) Uani 1 1 d . F .
C61 C 0.4928(6) 0.4256(6) 0.1469(4) 0.0259(18) Uani 1 1 d . . .
C62 C 0.4610(6) 0.4708(6) 0.1973(4) 0.034(2) Uani 1 1 d . . .
H62 H 0.4824 0.4455 0.2324 0.040 Uiso 1 1 calc R . .
C63 C 0.3955(7) 0.5558(7) 0.1939(5) 0.041(2) Uani 1 1 d . . .
H63 H 0.3739 0.5888 0.2272 0.049 Uiso 1 1 calc R . .
C64 C 0.3636(7) 0.5902(6) 0.1441(5) 0.038(2) Uani 1 1 d . . .
H64 H 0.3191 0.6468 0.1427 0.046 Uiso 1 1 calc R . .
C65 C 0.3951(7) 0.5437(7) 0.0946(5) 0.041(2) Uani 1 1 d . . .
H65 H 0.3730 0.5687 0.0596 0.049 Uiso 1 1 calc R . .
C66 C 0.4586(7) 0.4612(6) 0.0968(4) 0.035(2) Uani 1 1 d . . .
H66 H 0.4788 0.4287 0.0633 0.042 Uiso 1 1 calc R . .
C67 C 0.6248(6) 0.2899(6) 0.0797(3) 0.0251(18) Uani 1 1 d . . .
C68 C 0.5874(6) 0.2448(6) 0.0449(4) 0.032(2) Uani 1 1 d . . .
H68 H 0.5344 0.2281 0.0575 0.038 Uiso 1 1 calc R . .
C69 C 0.6267(7) 0.2229(6) -0.0094(4) 0.037(2) Uani 1 1 d . . .
H69 H 0.6003 0.1914 -0.0336 0.045 Uiso 1 1 calc R . .
C70 C 0.7023(7) 0.2468(6) -0.0274(4) 0.038(2) Uani 1 1 d . . .
H70 H 0.7290 0.2318 -0.0642 0.046 Uiso 1 1 calc R . .
C71 C 0.7418(7) 0.2940(6) 0.0082(4) 0.036(2) Uani 1 1 d . . .
H71 H 0.7946 0.3111 -0.0045 0.044 Uiso 1 1 calc R . .
C72 C 0.7024(6) 0.3149(6) 0.0620(3) 0.0274(19) Uani 1 1 d . . .
H72 H 0.7284 0.3462 0.0865 0.033 Uiso 1 1 calc R . .
C73 C 0.6700(6) 0.3229(6) 0.1910(3) 0.0265(18) Uani 1 1 d . . .
C74 C 0.6923(6) 0.3998(7) 0.1969(4) 0.032(2) Uani 1 1 d . . .
H74 H 0.6530 0.4534 0.1824 0.038 Uiso 1 1 calc R . .
C75 C 0.7720(7) 0.3999(7) 0.2239(4) 0.039(2) Uani 1 1 d . . .
H75 H 0.7857 0.4536 0.2288 0.047 Uiso 1 1 calc R . .
C76 C 0.8307(7) 0.3218(8) 0.2435(4) 0.042(3) Uani 1 1 d . . .
H76 H 0.8849 0.3212 0.2620 0.050 Uiso 1 1 calc R . .
C77 C 0.8094(6) 0.2450(7) 0.2358(4) 0.040(2) Uani 1 1 d . . .
H77 H 0.8512 0.1909 0.2476 0.048 Uiso 1 1 calc R . .
C78 C 0.7283(6) 0.2442(6) 0.2111(4) 0.030(2) Uani 1 1 d . . .
H78 H 0.7131 0.1908 0.2081 0.036 Uiso 1 1 calc R . .
C1A C 0.1512(6) 0.3488(5) 0.2092(4) 0.0249(18) Uani 1 1 d . . .
C2A C 0.0598(5) 0.3878(6) 0.1983(4) 0.0272(19) Uani 1 1 d . F .
H2A H 0.0182 0.3533 0.2010 0.033 Uiso 1 1 calc R A 3
C3A C 0.0259(6) 0.4765(6) 0.1832(4) 0.036(2) Uani 1 1 d . . .
H3A H -0.0380 0.5013 0.1761 0.043 Uiso 1 1 calc R F .
C4A C 0.0841(6) 0.5286(6) 0.1785(4) 0.033(2) Uani 1 1 d . F .
C5A C 0.1751(6) 0.4915(6) 0.1930(5) 0.041(3) Uani 1 1 d . . .
H5A H 0.2152 0.5274 0.1927 0.050 Uiso 1 1 calc R F .
C6A C 0.2098(6) 0.4017(6) 0.2081(5) 0.038(2) Uani 1 1 d . F .
H6A H 0.2728 0.3775 0.2174 0.046 Uiso 1 1 calc R B 3
C7A C 0.0497(8) 0.6274(8) 0.1611(7) 0.0644(18) Uani 1 1 d . . .
C8A C 0.1009(8) 0.6374(8) 0.1038(6) 0.0644(18) Uani 1 1 d . F .
H8A1 H 0.1661 0.6310 0.1098 0.097 Uiso 1 1 calc R . .
H8A2 H 0.0715 0.6957 0.0876 0.097 Uiso 1 1 calc R . .
H8A3 H 0.0971 0.5919 0.0780 0.097 Uiso 1 1 calc R . .
C9A C -0.0534(8) 0.6584(8) 0.1544(6) 0.0644(18) Uani 1 1 d . F .
H9A1 H -0.0681 0.6304 0.1214 0.097 Uiso 1 1 calc R . .
H9A2 H -0.0739 0.7225 0.1492 0.097 Uiso 1 1 calc R . .
H9A3 H -0.0853 0.6424 0.1880 0.097 Uiso 1 1 calc R . .
C10A C 0.0701(8) 0.6845(8) 0.2039(6) 0.0644(18) Uani 1 1 d . F .
H10A H 0.0363 0.6793 0.2395 0.097 Uiso 1 1 calc R . .
H10B H 0.0507 0.7459 0.1909 0.097 Uiso 1 1 calc R . .
H10C H 0.1370 0.6659 0.2096 0.097 Uiso 1 1 calc R . .
C1B C 0.3295(5) 0.1909(5) 0.0789(3) 0.0187(16) Uani 1 1 d . . .
C2B C 0.3128(6) 0.2820(6) 0.0818(4) 0.034(2) Uani 1 1 d . F .
H2B H 0.2991 0.3102 0.1172 0.041 Uiso 1 1 calc R . .
C3B C 0.3159(7) 0.3303(6) 0.0343(4) 0.035(2) Uani 1 1 d . . .
H3B H 0.3042 0.3920 0.0380 0.042 Uiso 1 1 calc RD F .
C4B C 0.3351(5) 0.2950(6) -0.0191(4) 0.030(2) Uani 1 1 d . C .
C5B C 0.3565(7) 0.2047(7) -0.0206(4) 0.039(2) Uani 1 1 d . . .
H5B H 0.3747 0.1763 -0.0558 0.046 Uiso 1 1 calc R F .
C6B C 0.3530(7) 0.1529(6) 0.0270(4) 0.035(2) Uani 1 1 d . F .
H6B H 0.3669 0.0910 0.0235 0.042 Uiso 1 1 calc R . .
C7B C 0.3341(8) 0.3505(8) -0.0716(5) 0.0654(18) Uani 1 1 d D . .
C8B C 0.3237(12) 0.2976(11) -0.1258(6) 0.0654(18) Uani 0.727(11) 1 d PD C 1
H8B1 H 0.2691 0.2767 -0.1200 0.098 Uiso 0.727(11) 1 calc PR C 1
H8B2 H 0.3793 0.2472 -0.1318 0.098 Uiso 0.727(11) 1 calc PR C 1
H8B3 H 0.3162 0.3367 -0.1588 0.098 Uiso 0.727(11) 1 calc PR C 1
C9B C 0.4237(10) 0.3730(11) -0.0816(7) 0.0654(18) Uani 0.727(11) 1 d PD C 1
H9B1 H 0.4312 0.4096 -0.0509 0.098 Uiso 0.727(11) 1 calc PR C 1
H9B2 H 0.4224 0.4054 -0.1172 0.098 Uiso 0.727(11) 1 calc PR C 1
H9B3 H 0.4759 0.3187 -0.0833 0.098 Uiso 0.727(11) 1 calc PR C 1
C10B C 0.2495(10) 0.4323(10) -0.0698(7) 0.0654(18) Uani 0.727(11) 1 d PD C 1
H10D H 0.2566 0.4726 -0.0412 0.098 Uiso 0.727(11) 1 calc PR C 1
H10E H 0.1934 0.4150 -0.0604 0.098 Uiso 0.727(11) 1 calc PR C 1
H10F H 0.2442 0.4618 -0.1066 0.098 Uiso 0.727(11) 1 calc PR C 1
C8B1 C 0.2377(16) 0.375(2) -0.0958(16) 0.0654(18) Uani 0.273(11) 1 d PD C 2
H8B4 H 0.2313 0.3250 -0.1165 0.098 Uiso 0.273(11) 1 calc PR C 2
H8B5 H 0.2302 0.4257 -0.1214 0.098 Uiso 0.273(11) 1 calc PR C 2
H8B6 H 0.1899 0.3904 -0.0652 0.098 Uiso 0.273(11) 1 calc PR C 2
C9B1 C 0.408(2) 0.305(2) -0.1193(14) 0.0654(18) Uani 0.273(11) 1 d PD C 2
H9B4 H 0.3808 0.2709 -0.1431 0.098 Uiso 0.273(11) 1 calc PR C 2
H9B5 H 0.4629 0.2663 -0.1024 0.098 Uiso 0.273(11) 1 calc PR C 2
H9B6 H 0.4247 0.3506 -0.1422 0.098 Uiso 0.273(11) 1 calc PR C 2
C10G C 0.355(2) 0.4448(17) -0.0630(10) 0.0654(18) Uani 0.273(11) 1 d PD C 2
H10P H 0.3055 0.4926 -0.0789 0.098 Uiso 0.273(11) 1 calc PR C 2
H10Q H 0.4147 0.4430 -0.0821 0.098 Uiso 0.273(11) 1 calc PR C 2
H10R H 0.3575 0.4549 -0.0228 0.098 Uiso 0.273(11) 1 calc PRD C 2
C1C C 0.5897(5) 0.0190(5) 0.1574(3) 0.0201(16) Uani 1 1 d . . .
C2C C 0.5993(5) 0.0214(6) 0.0987(3) 0.0241(18) Uani 1 1 d . F .
H2C H 0.5472 0.0263 0.0769 0.029 Uiso 1 1 calc R . .
C3C C 0.6858(5) 0.0166(6) 0.0722(3) 0.0238(17) Uani 1 1 d . . .
H3C H 0.6913 0.0187 0.0323 0.029 Uiso 1 1 calc R F .
C4C C 0.7626(5) 0.0088(6) 0.1022(3) 0.0211(17) Uani 1 1 d . F .
C5C C 0.7524(6) 0.0088(7) 0.1606(4) 0.032(2) Uani 1 1 d . . .
H5C H 0.8042 0.0050 0.1823 0.038 Uiso 1 1 calc R F .
C6C C 0.6669(5) 0.0143(6) 0.1870(3) 0.030(2) Uani 1 1 d . F .
H6C H 0.6613 0.0148 0.2269 0.036 Uiso 1 1 calc R . .
C7C C 0.8592(5) 0.0024(6) 0.0740(3) 0.0238(18) Uani 1 1 d . . .
C8C C 0.8582(7) 0.0023(7) 0.0095(4) 0.0351(15) Uani 1 1 d . F .
H8C1 H 0.8446 -0.0507 -0.0026 0.053 Uiso 1 1 calc R . .
H8C2 H 0.9190 0.0029 -0.0068 0.053 Uiso 1 1 calc R . .
H8C3 H 0.8103 0.0547 -0.0033 0.053 Uiso 1 1 calc R . .
C9C C 0.8806(7) 0.0867(7) 0.0938(4) 0.0351(15) Uani 1 1 d . F .
H9C1 H 0.8263 0.1381 0.0887 0.053 Uiso 1 1 calc R . .
H9C2 H 0.9339 0.0945 0.0714 0.053 Uiso 1 1 calc R . .
H9C3 H 0.8948 0.0802 0.1335 0.053 Uiso 1 1 calc R . .
C10C C 0.9303(6) -0.0816(7) 0.0936(4) 0.035(2) Uani 1 1 d . F .
H10G H 0.9349 -0.0798 0.1344 0.053 Uiso 1 1 calc R . .
H10H H 0.9909 -0.0864 0.0749 0.053 Uiso 1 1 calc R . .
H10I H 0.9107 -0.1326 0.0842 0.053 Uiso 1 1 calc R . .
C1D C 0.5585(5) 0.0938(5) 0.3392(3) 0.0220(17) Uani 1 1 d D . .
C2D C 0.5898(13) 0.1611(14) 0.3226(8) 0.026(4) Uani 0.55 1 d PDU D 1
H2D H 0.5613 0.1973 0.2924 0.031 Uiso 0.55 1 calc PR D 1
C3D C 0.6631(12) 0.1808(13) 0.3479(8) 0.030(4) Uani 0.55 1 d PDU D 1
H3D H 0.6829 0.2289 0.3338 0.037 Uiso 0.55 1 calc PR D 1
C4D C 0.7062(6) 0.1332(7) 0.3916(3) 0.030(2) Uani 1 1 d D . .
C5D C 0.6746(16) 0.0637(18) 0.4086(12) 0.050(7) Uani 0.55 1 d PDU D 1
H5D H 0.7048 0.0270 0.4382 0.060 Uiso 0.55 1 calc PR D 1
C6D C 0.6015(17) 0.0436(17) 0.3854(10) 0.042(6) Uani 0.55 1 d PDU D 1
H6D H 0.5806 -0.0033 0.4003 0.051 Uiso 0.55 1 calc PR D 1
C2DA C 0.5642(18) 0.179(2) 0.3410(11) 0.042(6) Uani 0.45 1 d PDU D 2
H2DA H 0.5176 0.2248 0.3238 0.051 Uiso 0.45 1 calc PR D 2
C3DA C 0.6330(18) 0.201(2) 0.3662(13) 0.056(7) Uani 0.45 1 d PDU D 2
H3DA H 0.6328 0.2607 0.3669 0.067 Uiso 0.45 1 calc PR D 2
C5DA C 0.701(2) 0.043(2) 0.3899(17) 0.056(7) Uani 0.45 1 d PDU D 2
H5DA H 0.7463 -0.0040 0.4065 0.067 Uiso 0.45 1 calc PR D 2
C6DA C 0.6287(18) 0.030(2) 0.3639(13) 0.042(6) Uani 0.45 1 d PDU D 2
H6DA H 0.6264 -0.0291 0.3625 0.051 Uiso 0.45 1 calc PR D 2
C7D C 0.7815(6) 0.1543(7) 0.4238(4) 0.033(2) Uani 1 1 d . D .
C8D C 0.8222(9) 0.2173(10) 0.3906(5) 0.065(4) Uani 1 1 d . . .
H8D1 H 0.7730 0.2722 0.3836 0.097 Uiso 1 1 calc R D .
H8D2 H 0.8499 0.1906 0.3548 0.097 Uiso 1 1 calc R . .
H8D3 H 0.8700 0.2300 0.4121 0.097 Uiso 1 1 calc R . .
C9D C 0.8610(7) 0.0703(9) 0.4374(5) 0.060(3) Uani 1 1 d . . .
H9D1 H 0.9076 0.0863 0.4581 0.090 Uiso 1 1 calc R D .
H9D2 H 0.8899 0.0413 0.4024 0.090 Uiso 1 1 calc R . .
H9D3 H 0.8359 0.0300 0.4604 0.090 Uiso 1 1 calc R . .
C10D C 0.7387(7) 0.1945(7) 0.4784(4) 0.040(2) Uani 1 1 d . . .
H10J H 0.6872 0.2476 0.4713 0.060 Uiso 1 1 calc R D .
H10K H 0.7854 0.2101 0.4993 0.060 Uiso 1 1 calc R . .
H10L H 0.7152 0.1522 0.5005 0.060 Uiso 1 1 calc R . .
C1E C 0.2911(5) 0.2955(6) 0.3639(3) 0.0237(17) Uani 1 1 d . F .
C2E C 0.3409(8) 0.3453(8) 0.3397(6) 0.062(4) Uani 1 1 d . . .
H2E H 0.3747 0.3269 0.3051 0.074 Uiso 1 1 calc R F .
C3E C 0.3444(10) 0.4220(8) 0.3637(6) 0.075(5) Uani 1 1 d . F .
H3E H 0.3817 0.4546 0.3460 0.090 Uiso 1 1 calc R . .
C4E C 0.2933(7) 0.4528(7) 0.4143(5) 0.040(2) Uani 1 1 d . . .
C5E C 0.2446(8) 0.4001(7) 0.4384(4) 0.050(3) Uani 1 1 d . F .
H5E H 0.2103 0.4171 0.4730 0.060 Uiso 1 1 calc RD . .
C6E C 0.2442(8) 0.3229(8) 0.4136(5) 0.051(3) Uani 1 1 d . . .
H6E H 0.2101 0.2878 0.4318 0.061 Uiso 1 1 calc R F .
C7E C 0.2961(8) 0.5404(7) 0.4409(4) 0.061(4) Uani 1 1 d D E .
C8E C 0.3089(13) 0.6082(10) 0.3972(7) 0.0654(18) Uani 0.587(12) 1 d PD E 1
H8E1 H 0.2600 0.6640 0.4034 0.098 Uiso 0.587(12) 1 calc PR E 1
H8E2 H 0.3054 0.5868 0.3595 0.098 Uiso 0.587(12) 1 calc PR E 1
H8E3 H 0.3697 0.6172 0.4007 0.098 Uiso 0.587(12) 1 calc PR E 1
C9E C 0.2131(12) 0.5773(11) 0.4832(7) 0.0654(18) Uani 0.587(12) 1 d PD E 1
H9E1 H 0.2216 0.6274 0.5028 0.098 Uiso 0.587(12) 1 calc PR E 1
H9E2 H 0.2096 0.5313 0.5106 0.098 Uiso 0.587(12) 1 calc PR E 1
H9E3 H 0.1556 0.5965 0.4630 0.098 Uiso 0.587(12) 1 calc PR E 1
C10E C 0.3894(11) 0.5092(15) 0.4774(8) 0.0654(18) Uani 0.587(12) 1 d PD E 1
H10M H 0.4308 0.5442 0.4660 0.098 Uiso 0.587(12) 1 calc PR E 1
H10N H 0.4216 0.4467 0.4706 0.098 Uiso 0.587(12) 1 calc PR E 1
H10O H 0.3717 0.5178 0.5175 0.098 Uiso 0.587(12) 1 calc PR E 1
C8E1 C 0.2201(15) 0.6121(19) 0.4065(11) 0.0654(18) Uani 0.413(12) 1 d PD E 2
H8E4 H 0.2392 0.6655 0.4011 0.098 Uiso 0.413(12) 1 calc PR E 2
H8E5 H 0.1600 0.6264 0.4275 0.098 Uiso 0.413(12) 1 calc PR E 2
H8E6 H 0.2147 0.5882 0.3698 0.098 Uiso 0.413(12) 1 calc PR E 2
C9E1 C 0.2601(18) 0.5585(15) 0.5033(7) 0.0654(18) Uani 0.413(12) 1 d PD E 2
H9E4 H 0.2302 0.6218 0.5083 0.098 Uiso 0.413(12) 1 calc PR E 2
H9E5 H 0.3124 0.5385 0.5279 0.098 Uiso 0.413(12) 1 calc PR E 2
H9E6 H 0.2150 0.5266 0.5130 0.098 Uiso 0.413(12) 1 calc PRD E 2
C10F C 0.3867(13) 0.5650(17) 0.4328(9) 0.0654(18) Uani 0.413(12) 1 d PD E 2
H10S H 0.4243 0.5448 0.4654 0.098 Uiso 0.413(12) 1 calc PR E 2
H10T H 0.3723 0.6290 0.4288 0.098 Uiso 0.413(12) 1 calc PR E 2
H10U H 0.4213 0.5367 0.3988 0.098 Uiso 0.413(12) 1 calc PR E 2

loop_
_atom_site_aniso_label
_atom_site_aniso_U_11
_atom_site_aniso_U_22
_atom_site_aniso_U_33
_atom_site_aniso_U_23
_atom_site_aniso_U_13
_atom_site_aniso_U_12
C1X 0.063(9) 0.105(14) 0.106(13) -0.011(11) -0.015(9) 0.008(9)
Cl1 0.129(2) 0.101(2) 0.121(2) -0.0149(18) -0.0217(19) -0.0091(18)
Cl2 0.129(2) 0.101(2) 0.121(2) -0.0149(18) -0.0217(19) -0.0091(18)
Cl3 0.129(2) 0.101(2) 0.121(2) -0.0149(18) -0.0217(19) -0.0091(18)
Cl7 0.025(2) 0.053(3) 0.051(3) 0.015(2) 0.010(2) -0.006(2)
Cl8 0.0373(19) 0.085(3) 0.080(3) 0.032(3) 0.000(2) -0.025(2)
Cl9 0.0373(19) 0.085(3) 0.080(3) 0.032(3) 0.000(2) -0.025(2)
Cl10 0.029(3) 0.058(4) 0.123(6) -0.004(4) -0.017(3) 0.007(2)
Cl11 0.039(3) 0.144(7) 0.073(4) 0.029(5) -0.016(3) -0.040(4)
Cl12 0.108(4) 0.100(4) 0.078(4) -0.027(3) 0.020(3) -0.048(4)
Cl13 0.108(4) 0.100(4) 0.078(4) -0.027(3) 0.020(3) -0.048(4)
Cl14 0.063(4) 0.090(6) 0.131(7) -0.071(5) 0.017(4) -0.023(4)
Cl15 0.129(7) 0.081(6) 0.067(5) -0.011(4) 0.019(5) -0.004(5)
Cl16 0.155(9) 0.139(8) 0.043(4) -0.034(4) 0.016(4) -0.069(7)
Cl17 0.076(4) 0.141(7) 0.190(9) 0.017(6) -0.017(5) -0.025(4)
Cl18 0.076(4) 0.141(7) 0.190(9) 0.017(6) -0.017(5) -0.025(4)
Au1 0.02113(15) 0.01756(17) 0.02196(16) -0.00073(11) -0.00044(10) -0.00829(10)
P1 0.0219(9) 0.0207(11) 0.0213(10) 0.0013(8) 0.0008(8) -0.0099(8)
C1 0.021(4) 0.018(4) 0.031(4) 0.001(3) 0.002(3) -0.005(3)
C2 0.014(3) 0.028(5) 0.026(4) -0.006(3) 0.002(3) -0.007(3)
C3 0.017(4) 0.034(5) 0.024(4) -0.002(4) 0.008(3) -0.009(3)
C4 0.024(4) 0.030(5) 0.022(4) -0.002(3) 0.007(3) -0.014(3)
C5 0.021(4) 0.038(5) 0.022(4) -0.001(4) 0.005(3) -0.018(3)
C6 0.022(4) 0.023(5) 0.034(4) 0.006(4) 0.002(3) -0.014(3)
C7 0.025(4) 0.027(5) 0.030(4) 0.003(4) -0.006(3) -0.018(3)
C8 0.027(4) 0.024(5) 0.028(4) -0.007(3) -0.002(3) -0.016(3)
C9 0.020(4) 0.035(5) 0.023(4) 0.000(4) -0.001(3) -0.015(3)
C10 0.018(3) 0.027(5) 0.025(4) -0.004(3) -0.005(3) -0.015(3)
C11 0.015(3) 0.021(4) 0.027(4) -0.002(3) -0.006(3) -0.003(3)
C12 0.022(4) 0.031(5) 0.022(4) -0.003(3) -0.005(3) -0.005(3)
C13 0.019(3) 0.019(4) 0.020(4) -0.002(3) 0.001(3) -0.006(3)
C14 0.023(4) 0.019(4) 0.028(4) -0.006(3) 0.002(3) -0.007(3)
C15 0.021(4) 0.025(5) 0.023(4) -0.001(3) 0.003(3) -0.008(3)
C16 0.022(4) 0.033(5) 0.014(3) -0.005(3) 0.001(3) -0.007(3)
C17 0.022(4) 0.026(5) 0.019(4) 0.004(3) -0.004(3) -0.011(3)
C18 0.034(4) 0.036(5) 0.017(4) 0.002(4) 0.004(3) -0.020(4)
C19 0.025(4) 0.024(5) 0.029(4) 0.008(4) -0.004(3) -0.009(3)
C20 0.028(4) 0.022(5) 0.035(5) 0.000(4) 0.007(4) -0.015(3)
C21 0.032(4) 0.017(4) 0.046(5) 0.008(4) -0.008(4) -0.016(3)
C22 0.030(4) 0.016(4) 0.037(5) 0.001(4) -0.005(4) -0.017(3)
C23 0.031(4) 0.014(4) 0.037(5) -0.007(4) -0.001(4) -0.011(3)
C24 0.025(4) 0.020(4) 0.032(4) -0.006(3) -0.003(3) -0.015(3)
C25 0.020(4) 0.026(5) 0.028(4) -0.004(4) -0.003(3) -0.014(3)
C26 0.019(4) 0.032(5) 0.019(4) -0.006(3) -0.007(3) -0.008(3)
C27 0.015(3) 0.016(4) 0.016(3) -0.003(3) -0.008(3) -0.001(3)
C28 0.016(3) 0.017(4) 0.022(4) 0.008(3) -0.009(3) -0.008(3)
C29 0.019(4) 0.022(4) 0.020(4) 0.002(3) -0.006(3) -0.006(3)
C30 0.015(3) 0.023(4) 0.022(4) -0.004(3) 0.003(3) -0.004(3)
C31 0.017(3) 0.014(4) 0.029(4) -0.003(3) 0.003(3) -0.004(3)
C32 0.021(3) 0.013(4) 0.018(3) 0.002(3) -0.004(3) -0.009(3)
C33 0.019(3) 0.018(4) 0.018(4) -0.004(3) -0.004(3) -0.005(3)
C34 0.024(4) 0.021(4) 0.019(4) -0.004(3) -0.004(3) -0.010(3)
C35 0.022(4) 0.028(5) 0.018(4) 0.000(3) -0.007(3) -0.007(3)
C36 0.022(4) 0.021(4) 0.027(4) 0.000(3) -0.008(3) -0.006(3)
C37 0.027(4) 0.028(5) 0.022(4) 0.004(3) -0.005(3) -0.009(3)
C38 0.029(4) 0.028(5) 0.027(4) 0.009(4) -0.008(3) -0.014(3)
C39 0.026(4) 0.016(4) 0.033(4) 0.002(3) -0.004(3) -0.004(3)
C40 0.024(4) 0.016(4) 0.035(5) 0.005(3) -0.007(3) -0.006(3)
C41 0.029(4) 0.020(5) 0.037(5) 0.001(4) -0.002(4) -0.006(3)
C42 0.027(4) 0.021(4) 0.026(4) -0.009(3) -0.004(3) -0.010(3)
C43 0.029(4) 0.020(4) 0.021(4) -0.003(3) -0.002(3) -0.007(3)
C44 0.026(4) 0.020(4) 0.024(4) -0.004(3) -0.003(3) -0.010(3)
C45 0.024(4) 0.020(4) 0.015(3) -0.003(3) -0.006(3) -0.009(3)
C46 0.023(4) 0.026(5) 0.015(3) -0.004(3) 0.001(3) -0.010(3)
C47 0.018(3) 0.022(4) 0.019(4) -0.004(3) 0.000(3) -0.006(3)
C48 0.018(3) 0.014(4) 0.017(3) 0.001(3) -0.003(3) -0.005(3)
C49 0.022(4) 0.018(4) 0.018(4) 0.003(3) 0.004(3) -0.010(3)
C50 0.020(4) 0.020(4) 0.019(4) 0.000(3) -0.007(3) -0.004(3)
C51 0.015(3) 0.020(4) 0.025(4) -0.005(3) -0.002(3) -0.005(3)
C52 0.016(3) 0.017(4) 0.025(4) -0.004(3) -0.006(3) -0.004(3)
C53 0.017(3) 0.022(4) 0.023(4) 0.004(3) -0.009(3) -0.010(3)
C54 0.022(4) 0.021(4) 0.028(4) 0.002(3) -0.009(3) -0.007(3)
C55 0.021(4) 0.013(4) 0.030(4) -0.002(3) -0.001(3) -0.003(3)
C56 0.022(4) 0.012(4) 0.024(4) -0.007(3) 0.000(3) -0.003(3)
C57 0.024(4) 0.015(4) 0.027(4) -0.006(3) 0.004(3) -0.007(3)
C58 0.017(3) 0.022(4) 0.021(4) -0.009(3) 0.001(3) -0.006(3)
C59 0.015(3) 0.020(4) 0.018(4) -0.002(3) 0.000(3) -0.008(3)
C60 0.016(3) 0.024(4) 0.028(4) 0.000(3) 0.003(3) -0.010(3)
C61 0.028(4) 0.021(5) 0.035(5) -0.008(4) 0.002(4) -0.017(3)
C62 0.037(5) 0.033(5) 0.030(5) -0.006(4) 0.004(4) -0.009(4)
C63 0.041(5) 0.034(6) 0.051(6) -0.012(5) 0.004(5) -0.015(4)
C64 0.037(5) 0.022(5) 0.060(7) -0.010(5) -0.002(5) -0.013(4)
C65 0.040(5) 0.031(6) 0.052(6) 0.004(5) -0.016(5) -0.007(4)
C66 0.042(5) 0.028(5) 0.037(5) 0.000(4) -0.009(4) -0.012(4)
C67 0.028(4) 0.021(4) 0.022(4) -0.003(3) -0.004(3) 0.000(3)
C68 0.041(5) 0.022(5) 0.035(5) 0.003(4) -0.002(4) -0.013(4)
C69 0.057(6) 0.033(6) 0.024(4) -0.007(4) -0.001(4) -0.015(5)
C70 0.047(6) 0.035(6) 0.025(4) 0.000(4) 0.000(4) -0.001(4)
C71 0.048(6) 0.035(6) 0.026(4) 0.003(4) 0.007(4) -0.016(4)
C72 0.031(4) 0.027(5) 0.024(4) -0.001(4) -0.006(3) -0.008(4)
C73 0.026(4) 0.035(5) 0.022(4) -0.003(4) 0.004(3) -0.015(4)
C74 0.043(5) 0.036(6) 0.025(4) 0.003(4) -0.006(4) -0.026(4)
C75 0.041(5) 0.040(6) 0.046(6) -0.006(5) -0.005(4) -0.027(5)
C76 0.031(5) 0.067(8) 0.032(5) -0.006(5) -0.009(4) -0.019(5)
C77 0.034(5) 0.039(6) 0.042(6) 0.003(5) -0.010(4) -0.002(4)
C78 0.029(4) 0.025(5) 0.036(5) 0.005(4) -0.005(4) -0.006(3)
C1A 0.027(4) 0.017(4) 0.030(4) -0.002(3) -0.002(3) -0.005(3)
C2A 0.019(4) 0.022(5) 0.044(5) -0.002(4) -0.006(4) -0.010(3)
C3A 0.022(4) 0.023(5) 0.062(6) 0.000(4) -0.011(4) -0.006(3)
C4A 0.028(4) 0.026(5) 0.047(6) 0.004(4) -0.012(4) -0.013(4)
C5A 0.031(5) 0.022(5) 0.077(8) 0.004(5) -0.015(5) -0.016(4)
C6A 0.021(4) 0.024(5) 0.068(7) 0.011(5) -0.003(4) -0.006(3)
C7A 0.054(3) 0.038(4) 0.106(6) 0.020(3) -0.024(3) -0.019(3)
C8A 0.054(3) 0.038(4) 0.106(6) 0.020(3) -0.024(3) -0.019(3)
C9A 0.054(3) 0.038(4) 0.106(6) 0.020(3) -0.024(3) -0.019(3)
C10A 0.054(3) 0.038(4) 0.106(6) 0.020(3) -0.024(3) -0.019(3)
C1B 0.022(4) 0.019(4) 0.017(4) 0.002(3) -0.008(3) -0.008(3)
C2B 0.042(5) 0.030(5) 0.029(5) -0.002(4) -0.004(4) -0.008(4)
C3B 0.047(5) 0.024(5) 0.032(5) 0.011(4) -0.013(4) -0.010(4)
C4B 0.016(4) 0.036(5) 0.035(5) 0.008(4) -0.002(3) -0.001(3)
C5B 0.053(6) 0.035(6) 0.026(4) -0.001(4) 0.006(4) -0.013(5)
C6B 0.051(6) 0.021(5) 0.031(5) 0.000(4) 0.001(4) -0.008(4)
C7B 0.075(4) 0.062(4) 0.060(4) 0.015(3) -0.005(3) -0.023(3)
C8B 0.075(4) 0.062(4) 0.060(4) 0.015(3) -0.005(3) -0.023(3)
C9B 0.075(4) 0.062(4) 0.060(4) 0.015(3) -0.005(3) -0.023(3)
C10B 0.075(4) 0.062(4) 0.060(4) 0.015(3) -0.005(3) -0.023(3)
C8B1 0.075(4) 0.062(4) 0.060(4) 0.015(3) -0.005(3) -0.023(3)
C9B1 0.075(4) 0.062(4) 0.060(4) 0.015(3) -0.005(3) -0.023(3)
C10G 0.075(4) 0.062(4) 0.060(4) 0.015(3) -0.005(3) -0.023(3)
C1C 0.020(3) 0.011(4) 0.030(4) -0.003(3) 0.001(3) -0.006(3)
C2C 0.018(4) 0.038(5) 0.019(4) 0.001(3) -0.001(3) -0.013(3)
C3C 0.022(4) 0.027(5) 0.024(4) 0.001(3) 0.004(3) -0.011(3)
C4C 0.013(3) 0.030(5) 0.021(4) 0.003(3) -0.003(3) -0.008(3)
C5C 0.020(4) 0.046(6) 0.035(5) -0.004(4) -0.008(4) -0.017(4)
C6C 0.020(4) 0.052(6) 0.019(4) -0.002(4) -0.001(3) -0.013(4)
C7C 0.014(3) 0.037(5) 0.020(4) 0.002(3) 0.000(3) -0.006(3)
C8C 0.048(4) 0.040(4) 0.028(3) 0.008(3) -0.014(3) -0.029(3)
C9C 0.048(4) 0.040(4) 0.028(3) 0.008(3) -0.014(3) -0.029(3)
C10C 0.026(4) 0.041(6) 0.034(5) 0.003(4) -0.001(4) -0.001(4)
C1D 0.019(4) 0.023(4) 0.024(4) -0.003(3) -0.004(3) -0.005(3)
C2D 0.026(10) 0.030(11) 0.025(9) 0.002(7) -0.015(7) -0.012(8)
C3D 0.021(9) 0.026(11) 0.047(11) 0.011(8) -0.003(7) -0.011(7)
C4D 0.023(4) 0.049(6) 0.024(4) -0.009(4) 0.003(3) -0.020(4)
C5D 0.039(13) 0.037(14) 0.072(17) 0.004(12) -0.031(11) -0.004(10)
C6D 0.041(14) 0.040(13) 0.049(13) 0.015(10) -0.011(9) -0.015(10)
C2DA 0.026(11) 0.023(10) 0.083(18) 0.007(11) -0.026(10) -0.012(8)
C3DA 0.033(12) 0.031(11) 0.10(2) -0.007(12) -0.030(11) -0.007(9)
C5DA 0.033(12) 0.031(11) 0.10(2) -0.007(12) -0.030(11) -0.007(9)
C6DA 0.026(11) 0.023(10) 0.083(18) 0.007(11) -0.026(10) -0.012(8)
C7D 0.027(4) 0.045(6) 0.032(5) -0.008(4) 0.001(4) -0.019(4)
C8D 0.065(8) 0.111(12) 0.042(6) 0.021(7) -0.020(6) -0.061(8)
C9D 0.037(6) 0.072(9) 0.068(8) -0.011(7) -0.026(6) -0.005(5)
C10D 0.035(5) 0.055(7) 0.037(5) -0.015(5) 0.000(4) -0.023(5)
C1E 0.021(4) 0.031(5) 0.021(4) -0.006(3) -0.006(3) -0.010(3)
C2E 0.061(7) 0.056(8) 0.081(9) -0.041(7) 0.030(6) -0.039(6)
C3E 0.098(10) 0.061(9) 0.089(10) -0.040(8) 0.045(8) -0.063(8)
C4E 0.037(5) 0.037(6) 0.054(6) -0.014(5) -0.006(5) -0.021(4)
C5E 0.065(7) 0.051(7) 0.038(6) -0.022(5) 0.019(5) -0.027(6)
C6E 0.069(7) 0.052(7) 0.045(6) -0.025(5) 0.020(5) -0.039(6)
C7E 0.085(9) 0.051(8) 0.062(8) -0.028(6) 0.017(7) -0.042(7)
C8E 0.075(4) 0.062(4) 0.060(4) 0.015(3) -0.005(3) -0.023(3)
C9E 0.075(4) 0.062(4) 0.060(4) 0.015(3) -0.005(3) -0.023(3)
C10E 0.075(4) 0.062(4) 0.060(4) 0.015(3) -0.005(3) -0.023(3)
C8E1 0.075(4) 0.062(4) 0.060(4) 0.015(3) -0.005(3) -0.023(3)
C9E1 0.075(4) 0.062(4) 0.060(4) 0.015(3) -0.005(3) -0.023(3)
C10F 0.075(4) 0.062(4) 0.060(4) 0.015(3) -0.005(3) -0.023(3)

loop_
_atom_type_symbol
_atom_type_description
_atom_type_scat_dispersion_real
_atom_type_scat_dispersion_imag
_atom_type_scat_source
C C 0.0033 0.0016 'International Tables Vol C Tables 4.2.6.8 and 6.1.1.4'
H H 0.0000 0.0000 'International Tables Vol C Tables 4.2.6.8 and 6.1.1.4'
Au Au -2.0133 8.8022 'International Tables Vol C Tables 4.2.6.8 and 6.1.1.4'
Cl Cl 0.1484 0.1585 'International Tables Vol C Tables 4.2.6.8 and 6.1.1.4'
P P 0.1023 0.0942 'International Tables Vol C Tables 4.2.6.8 and 6.1.1.4'

loop_
_geom_angle_atom_site_label_1
_geom_angle_atom_site_label_2
_geom_angle_atom_site_label_3
_geom_angle
_geom_angle_site_symmetry_1
_geom_angle_site_symmetry_3
_geom_angle_publ_flag
Cl1 C1X Cl2 111.9(8) . . ?
Cl1 C1X Cl3 108.8(7) . . ?
Cl2 C1X Cl3 110.9(7) . . ?
Cl1 C1X H1X 108.4 . . ?
Cl2 C1X H1X 108.4 . . ?
Cl3 C1X H1X 108.4 . . ?
Cl7 C3X Cl9 111.9(10) . . ?
Cl7 C3X Cl8 111.9(10) . . ?
Cl9 C3X Cl8 107.6(10) . . ?
Cl7 C3X H3X 108.4 . . ?
Cl9 C3X H3X 108.4 . . ?
Cl8 C3X H3X 108.4 . . ?
Cl10 C4X Cl11 120.7(13) . . ?
Cl10 C4X Cl12 108.0(11) . . ?
Cl11 C4X Cl12 118.5(12) . . ?
Cl10 C4X H4X 102.0 . . ?
Cl11 C4X H4X 102.0 . . ?
Cl12 C4X H4X 102.0 . . ?
Cl13 C5X Cl14 115.3(11) . . ?
Cl13 C5X Cl15 111.7(11) . . ?
Cl14 C5X Cl15 111.4(11) . . ?
Cl13 C5X H5X 105.9 . . ?
Cl14 C5X H5X 105.9 . . ?
Cl15 C5X H5X 105.9 . . ?
Cl18 C6X Cl16 115(2) . . ?
Cl18 C6X Cl17 117(2) . . ?
Cl16 C6X Cl17 108(2) . . ?
Cl18 C6X H6X 105.5 . . ?
Cl16 C6X H6X 105.5 . . ?
Cl17 C6X H6X 105.5 . . ?
C49 Au1 P1 177.3(2) . . ?
C73 P1 C61 106.8(4) . . ?
C73 P1 C67 103.9(4) . . ?
C61 P1 C67 105.3(4) . . ?
C73 P1 Au1 116.1(3) . . ?
C61 P1 Au1 112.4(3) . . ?
C67 P1 Au1 111.4(3) . . ?
C9 C1 C2 120.6(7) . . ?
C9 C1 C5 119.9(7) . . ?
C2 C1 C5 107.0(7) . . ?
C12 C2 C3 118.9(7) . . ?
C12 C2 C1 120.0(7) . . ?
C3 C2 C1 109.1(7) . . ?
C15 C3 C2 119.1(7) . . ?
C15 C3 C4 119.6(7) . . ?
C2 C3 C4 108.1(7) . . ?
C18 C4 C5 120.4(8) . . ?
C18 C4 C3 119.9(7) . . ?
C5 C4 C3 107.0(7) . . ?
C6 C5 C4 119.8(8) . . ?
C6 C5 C1 120.2(7) . . ?
C4 C5 C1 108.7(8) . . ?
C5 C6 C7 119.3(8) . . ?
C5 C6 C20 119.6(8) . . ?
C7 C6 C20 108.3(7) . . ?
C8 C7 C22 120.7(7) . . ?
C8 C7 C6 119.6(8) . . ?
C22 C7 C6 107.7(7) . . ?
C7 C8 C9 120.8(7) . . ?
C7 C8 C25 120.4(7) . . ?
C9 C8 C25 106.7(7) . . ?
C1 C9 C8 120.1(8) . . ?
C1 C9 C10 119.4(8) . . ?
C8 C9 C10 108.2(7) . . ?
C11 C10 C26 118.0(7) . . ?
C11 C10 C9 121.1(7) . . ?
C26 C10 C9 108.0(7) . . ?
C10 C11 C29 122.0(7) . . ?
C10 C11 C12 117.9(7) . . ?
C29 C11 C12 109.5(7) . . ?
C2 C12 C13 121.7(7) . . ?
C2 C12 C11 120.9(8) . . ?
C13 C12 C11 108.2(7) . . ?
C14 C13 C12 119.4(7) . . ?
C14 C13 C30 124.5(7) . . ?
C12 C13 C30 109.6(7) . . ?
C13 C14 C15 119.9(7) . . ?
C13 C14 C33 124.2(7) . . ?
C15 C14 C33 109.4(7) . . ?
C3 C15 C14 120.8(7) . . ?
C3 C15 C16 120.2(8) . . ?
C14 C15 C16 108.7(7) . . ?
C17 C16 C34 120.8(7) . . ?
C17 C16 C15 120.5(7) . . ?
C34 C16 C15 109.1(7) . . ?
C16 C17 C37 119.8(7) . . ?
C16 C17 C18 119.8(7) . . ?
C37 C17 C18 107.9(7) . . ?
C4 C18 C19 119.3(8) . . ?
C4 C18 C17 120.1(8) . . ?
C19 C18 C17 108.2(7) . . ?
C20 C19 C18 121.2(8) . . ?
C20 C19 C38 120.2(8) . . ?
C18 C19 C38 107.1(7) . . ?
C19 C20 C6 119.7(8) . . ?
C19 C20 C21 120.6(7) . . ?
C6 C20 C21 107.2(7) . . ?
C40 C21 C22 120.1(8) . . ?
C40 C21 C20 119.3(8) . . ?
C22 C21 C20 108.2(7) . . ?
C23 C22 C21 119.4(7) . . ?
C23 C22 C7 120.1(8) . . ?
C21 C22 C7 108.6(7) . . ?
C22 C23 C42 120.6(8) . . ?
C22 C23 C24 119.5(7) . . ?
C42 C23 C24 108.4(7) . . ?
C25 C24 C23 121.2(7) . . ?
C25 C24 C44 119.0(7) . . ?
C23 C24 C44 107.4(7) . . ?
C24 C25 C26 120.5(7) . . ?
C24 C25 C8 118.1(8) . . ?
C26 C25 C8 109.0(7) . . ?
C27 C26 C25 121.5(7) . . ?
C27 C26 C10 118.5(7) . . ?
C25 C26 C10 108.1(7) . . ?
C26 C27 C28 122.3(7) . . ?
C26 C27 C45 118.5(7) . . ?
C28 C27 C45 108.4(6) . . ?
C29 C28 C27 119.9(7) . . ?
C29 C28 C47 122.9(7) . . ?
C27 C28 C47 111.1(6) . . ?
C28 C29 C11 119.2(7) . . ?
C28 C29 C30 123.9(7) . . ?
C11 C29 C30 109.7(6) . . ?
C31 C30 C1A 117.9(7) . . ?
C31 C30 C29 106.7(6) . . ?
C1A C30 C29 111.2(6) . . ?
C31 C30 C13 106.5(6) . . ?
C1A C30 C13 112.4(6) . . ?
C29 C30 C13 100.6(6) . . ?
C48 C31 C32 109.1(6) . . ?
C48 C31 C30 124.2(7) . . ?
C32 C31 C30 124.1(6) . . ?
C50 C32 C31 110.0(6) . . ?
C50 C32 C33 124.9(7) . . ?
C31 C32 C33 123.4(6) . . ?
C32 C33 C1E 115.2(7) . . ?
C32 C33 C34 106.5(6) . . ?
C1E C33 C34 115.0(6) . . ?
C32 C33 C14 106.1(6) . . ?
C1E C33 C14 112.2(6) . . ?
C34 C33 C14 100.5(6) . . ?
C35 C34 C16 119.6(8) . . ?
C35 C34 C33 122.5(7) . . ?
C16 C34 C33 109.9(6) . . ?
C34 C35 C36 119.2(7) . . ?
C34 C35 C51 124.1(7) . . ?
C36 C35 C51 110.7(6) . . ?
C37 C36 C53 119.5(8) . . ?
C37 C36 C35 121.1(7) . . ?
C53 C36 C35 108.3(7) . . ?
C36 C37 C17 119.2(8) . . ?
C36 C37 C38 120.1(7) . . ?
C17 C37 C38 108.2(7) . . ?
C39 C38 C37 120.0(8) . . ?
C39 C38 C19 120.4(8) . . ?
C37 C38 C19 108.6(7) . . ?
C38 C39 C54 120.6(8) . . ?
C38 C39 C40 119.8(7) . . ?
C54 C39 C40 106.6(7) . . ?
C21 C40 C41 120.9(8) . . ?
C21 C40 C39 119.7(8) . . ?
C41 C40 C39 108.0(7) . . ?
C42 C41 C40 118.7(7) . . ?
C42 C41 C55 120.5(8) . . ?
C40 C41 C55 107.8(7) . . ?
C41 C42 C23 120.3(7) . . ?
C41 C42 C43 119.2(7) . . ?
C23 C42 C43 108.1(7) . . ?
C57 C43 C44 118.9(7) . . ?
C57 C43 C42 120.5(7) . . ?
C44 C43 C42 107.7(7) . . ?
C45 C44 C43 117.5(7) . . ?
C45 C44 C24 120.2(7) . . ?
C43 C44 C24 108.3(7) . . ?
C44 C45 C46 122.2(7) . . ?
C44 C45 C27 120.3(7) . . ?
C46 C45 C27 108.5(7) . . ?
C58 C46 C45 119.6(8) . . ?
C58 C46 C47 123.6(7) . . ?
C45 C46 C47 109.8(6) . . ?
C48 C47 C46 107.8(6) . . ?
C48 C47 C28 107.4(6) . . ?
C46 C47 C28 99.3(6) . . ?
C48 C47 C1B 115.7(6) . . ?
C46 C47 C1B 114.2(6) . . ?
C28 C47 C1B 111.0(6) . . ?
C31 C48 C49 108.2(6) . . ?
C31 C48 C47 124.8(7) . . ?
C49 C48 C47 123.7(6) . . ?
C50 C49 C48 104.3(6) . . ?
C50 C49 C59 120.0(6) . . ?
C48 C49 C59 119.9(6) . . ?
C50 C49 Au1 101.9(5) . . ?
C48 C49 Au1 95.1(5) . . ?
C59 C49 Au1 111.7(4) . . ?
C32 C50 C49 108.0(6) . . ?
C32 C50 C51 123.6(7) . . ?
C49 C50 C51 125.0(6) . . ?
C50 C51 C1D 118.8(7) . . ?
C50 C51 C52 107.1(6) . . ?
C1D C51 C52 112.8(6) . . ?
C50 C51 C35 107.8(6) . . ?
C1D C51 C35 109.6(6) . . ?
C52 C51 C35 98.9(6) . . ?
C60 C52 C53 119.0(7) . . ?
C60 C52 C51 124.2(7) . . ?
C53 C52 C51 110.7(6) . . ?
C54 C53 C36 120.4(7) . . ?
C54 C53 C52 121.7(7) . . ?
C36 C53 C52 108.5(7) . . ?
C53 C54 C55 118.5(7) . . ?
C53 C54 C39 119.3(7) . . ?
C55 C54 C39 109.2(7) . . ?
C56 C55 C54 119.7(7) . . ?
C56 C55 C41 119.4(7) . . ?
C54 C55 C41 108.4(7) . . ?
C55 C56 C60 120.6(7) . . ?
C55 C56 C57 120.1(7) . . ?
C60 C56 C57 109.0(7) . . ?
C43 C57 C58 122.4(7) . . ?
C43 C57 C56 120.3(7) . . ?
C58 C57 C56 108.3(7) . . ?
C46 C58 C57 119.1(7) . . ?
C46 C58 C59 126.2(7) . . ?
C57 C58 C59 109.8(7) . . ?
C58 C59 C1C 112.4(6) . . ?
C58 C59 C49 109.6(6) . . ?
C1C C59 C49 114.9(6) . . ?
C58 C59 C60 100.1(6) . . ?
C1C C59 C60 109.3(6) . . ?
C49 C59 C60 109.5(6) . . ?
C52 C60 C56 120.4(7) . . ?
C52 C60 C59 125.1(7) . . ?
C56 C60 C59 108.8(7) . . ?
C66 C61 C62 120.7(8) . . ?
C66 C61 P1 121.5(7) . . ?
C62 C61 P1 117.7(7) . . ?
C61 C62 C63 117.5(9) . . ?
C61 C62 H62 121.2 . . ?
C63 C62 H62 121.2 . . ?
C64 C63 C62 120.8(9) . . ?
C64 C63 H63 119.6 . . ?
C62 C63 H63 119.6 . . ?
C63 C64 C65 120.7(9) . . ?
C63 C64 H64 119.7 . . ?
C65 C64 H64 119.7 . . ?
C66 C65 C64 119.5(10) . . ?
C66 C65 H65 120.2 . . ?
C64 C65 H65 120.2 . . ?
C61 C66 C65 120.7(9) . . ?
C61 C66 H66 119.6 . . ?
C65 C66 H66 119.6 . . ?
C68 C67 C72 120.5(8) . . ?
C68 C67 P1 119.4(7) . . ?
C72 C67 P1 120.1(6) . . ?
C67 C68 C69 120.5(9) . . ?
C67 C68 H68 119.8 . . ?
C69 C68 H68 119.8 . . ?
C70 C69 C68 119.8(9) . . ?
C70 C69 H69 120.1 . . ?
C68 C69 H69 120.1 . . ?
C69 C70 C71 120.5(8) . . ?
C69 C70 H70 119.7 . . ?
C71 C70 H70 119.7 . . ?
C72 C71 C70 119.1(9) . . ?
C72 C71 H71 120.5 . . ?
C70 C71 H71 120.5 . . ?
C71 C72 C67 119.7(8) . . ?
C71 C72 H72 120.2 . . ?
C67 C72 H72 120.2 . . ?
C74 C73 C78 119.6(8) . . ?
C74 C73 P1 123.7(7) . . ?
C78 C73 P1 116.3(7) . . ?
C73 C74 C75 120.8(9) . . ?
C73 C74 H74 119.6 . . ?
C75 C74 H74 119.6 . . ?
C76 C75 C74 119.9(9) . . ?
C76 C75 H75 120.1 . . ?
C74 C75 H75 120.1 . . ?
C77 C76 C75 118.9(9) . . ?
C77 C76 H76 120.5 . . ?
C75 C76 H76 120.5 . . ?
C76 C77 C78 122.0(9) . . ?
C76 C77 H77 119.0 . . ?
C78 C77 H77 119.0 . . ?
C73 C78 C77 118.8(9) . . ?
C73 C78 H78 120.6 . . ?
C77 C78 H78 120.6 . . ?
C2A C1A C6A 118.0(8) . . ?
C2A C1A C30 120.8(8) . . ?
C6A C1A C30 121.2(7) . . ?
C1A C2A C3A 122.1(8) . . ?
C1A C2A H2A 118.9 . . ?
C3A C2A H2A 118.9 . . ?
C4A C3A C2A 120.7(8) . . ?
C4A C3A H3A 119.7 . . ?
C2A C3A H3A 119.7 . . ?
C3A C4A C5A 117.7(9) . . ?
C3A C4A C7A 122.4(8) . . ?
C5A C4A C7A 119.7(9) . . ?
C4A C5A C6A 121.7(9) . . ?
C4A C5A H5A 119.1 . . ?
C6A C5A H5A 119.1 . . ?
C1A C6A C5A 119.6(8) . . ?
C1A C6A H6A 120.2 . . ?
C5A C6A H6A 120.2 . . ?
C10A C7A C9A 107.2(11) . . ?
C10A C7A C8A 109.9(11) . . ?
C9A C7A C8A 109.2(11) . . ?
C10A C7A C4A 111.5(10) . . ?
C9A C7A C4A 111.8(9) . . ?
C8A C7A C4A 107.2(10) . . ?
C7A C8A H8A1 109.5 . . ?
C7A C8A H8A2 109.5 . . ?
H8A1 C8A H8A2 109.5 . . ?
C7A C8A H8A3 109.5 . . ?
H8A1 C8A H8A3 109.5 . . ?
H8A2 C8A H8A3 109.5 . . ?
C7A C9A H9A1 109.5 . . ?
C7A C9A H9A2 109.5 . . ?
H9A1 C9A H9A2 109.5 . . ?
C7A C9A H9A3 109.5 . . ?
H9A1 C9A H9A3 109.5 . . ?
H9A2 C9A H9A3 109.5 . . ?
C7A C10A H10A 109.5 . . ?
C7A C10A H10B 109.5 . . ?
H10A C10A H10B 109.5 . . ?
C7A C10A H10C 109.5 . . ?
H10A C10A H10C 109.5 . . ?
H10B C10A H10C 109.5 . . ?
C6B C1B C2B 117.3(8) . . ?
C6B C1B C47 121.9(7) . . ?
C2B C1B C47 120.6(7) . . ?
C3B C2B C1B 120.4(8) . . ?
C3B C2B H2B 119.8 . . ?
C1B C2B H2B 119.8 . . ?
C2B C3B C4B 123.9(9) . . ?
C2B C3B H3B 118.0 . . ?
C4B C3B H3B 118.0 . . ?
C5B C4B C3B 114.6(8) . . ?
C5B C4B C7B 122.4(9) . . ?
C3B C4B C7B 123.0(9) . . ?
C4B C5B C6B 123.1(9) . . ?
C4B C5B H5B 118.4 . . ?
C6B C5B H5B 118.4 . . ?
C1B C6B C5B 120.4(9) . . ?
C1B C6B H6B 119.8 . . ?
C5B C6B H6B 119.8 . . ?
C9B C7B C4B 111.7(11) . . ?
C9B C7B C10B 112.2(10) . . ?
C4B C7B C10B 110.8(10) . . ?
C9B C7B C8B1 138.3(19) . . ?
C4B C7B C8B1 109.7(18) . . ?
C10B C7B C8B1 45.2(13) . . ?
C9B C7B C9B1 58.5(13) . . ?
C4B C7B C9B1 114.7(18) . . ?
C10B C7B C9B1 133.5(19) . . ?
C8B1 C7B C9B1 107.9(15) . . ?
C9B C7B C8B 106.1(10) . . ?
C4B C7B C8B 110.5(11) . . ?
C10B C7B C8B 105.2(10) . . ?
C8B1 C7B C8B 63.2(13) . . ?
C9B1 C7B C8B 49.5(12) . . ?
C9B C7B C10G 50.8(13) . . ?
C4B C7B C10G 115.6(12) . . ?
C10B C7B C10G 64.0(14) . . ?
C8B1 C7B C10G 105.1(13) . . ?
C9B1 C7B C10G 103.1(12) . . ?
C8B C7B C10G 133.4(13) . . ?
C7B C8B H8B1 109.5 . . ?
C7B C8B H8B2 109.5 . . ?
H8B1 C8B H8B2 109.5 . . ?
C7B C8B H8B3 109.5 . . ?
H8B1 C8B H8B3 109.5 . . ?
H8B2 C8B H8B3 109.5 . . ?
C7B C9B H9B1 109.5 . . ?
C7B C9B H9B2 109.5 . . ?
H9B1 C9B H9B2 109.5 . . ?
C7B C9B H9B3 109.5 . . ?
H9B1 C9B H9B3 109.5 . . ?
H9B2 C9B H9B3 109.5 . . ?
C7B C10B H10D 109.5 . . ?
C7B C10B H10E 109.5 . . ?
H10D C10B H10E 109.5 . . ?
C7B C10B H10F 109.5 . . ?
H10D C10B H10F 109.5 . . ?
H10E C10B H10F 109.5 . . ?
C7B C8B1 H8B4 109.5 . . ?
C7B C8B1 H8B5 109.5 . . ?
H8B4 C8B1 H8B5 109.5 . . ?
C7B C8B1 H8B6 109.5 . . ?
H8B4 C8B1 H8B6 109.5 . . ?
H8B5 C8B1 H8B6 109.5 . . ?
C7B C9B1 H9B4 109.5 . . ?
C7B C9B1 H9B5 109.5 . . ?
H9B4 C9B1 H9B5 109.5 . . ?
C7B C9B1 H9B6 109.5 . . ?
H9B4 C9B1 H9B6 109.5 . . ?
H9B5 C9B1 H9B6 109.5 . . ?
C7B C10G H10P 109.5 . . ?
C7B C10G H10Q 109.5 . . ?
H10P C10G H10Q 109.5 . . ?
C7B C10G H10R 109.5 . . ?
H10P C10G H10R 109.5 . . ?
H10Q C10G H10R 109.5 . . ?
C6C C1C C2C 117.6(7) . . ?
C6C C1C C59 121.8(7) . . ?
C2C C1C C59 120.6(7) . . ?
C1C C2C C3C 119.9(7) . . ?
C1C C2C H2C 120.0 . . ?
C3C C2C H2C 120.0 . . ?
C4C C3C C2C 121.7(7) . . ?
C4C C3C H3C 119.1 . . ?
C2C C3C H3C 119.1 . . ?
C3C C4C C5C 118.3(7) . . ?
C3C C4C C7C 122.9(7) . . ?
C5C C4C C7C 118.8(7) . . ?
C6C C5C C4C 120.2(7) . . ?
C6C C5C H5C 119.9 . . ?
C4C C5C H5C 119.9 . . ?
C1C C6C C5C 122.2(8) . . ?
C1C C6C H6C 118.9 . . ?
C5C C6C H6C 118.9 . . ?
C10C C7C C8C 109.1(7) . . ?
C10C C7C C4C 109.6(7) . . ?
C8C C7C C4C 111.9(7) . . ?
C10C C7C C9C 111.9(7) . . ?
C8C C7C C9C 110.0(7) . . ?
C4C C7C C9C 104.3(7) . . ?
C7C C8C H8C1 109.5 . . ?
C7C C8C H8C2 109.5 . . ?
H8C1 C8C H8C2 109.5 . . ?
C7C C8C H8C3 109.5 . . ?
H8C1 C8C H8C3 109.5 . . ?
H8C2 C8C H8C3 109.5 . . ?
C7C C9C H9C1 109.5 . . ?
C7C C9C H9C2 109.5 . . ?
H9C1 C9C H9C2 109.5 . . ?
C7C C9C H9C3 109.5 . . ?
H9C1 C9C H9C3 109.5 . . ?
H9C2 C9C H9C3 109.5 . . ?
C7C C10C H10G 109.5 . . ?
C7C C10C H10H 109.5 . . ?
H10G C10C H10H 109.5 . . ?
C7C C10C H10I 109.5 . . ?
H10G C10C H10I 109.5 . . ?
H10H C10C H10I 109.5 . . ?
C2D C1D C6DA 109.2(16) . . ?
C6DA C1D C2DA 116.0(18) . . ?
C2D C1D C6D 116.2(14) . . ?
C2DA C1D C6D 110.7(18) . . ?
C2D C1D C51 124.9(11) . . ?
C6DA C1D C51 121.4(14) . . ?
C2DA C1D C51 122.5(14) . . ?
C6D C1D C51 118.7(13) . . ?
C1D C2D C3D 123.1(17) . . ?
C1D C2D H2D 118.5 . . ?
C3D C2D H2D 118.5 . . ?
C4D C3D C2D 121.9(17) . . ?
C4D C3D H3D 119.1 . . ?
C2D C3D H3D 119.1 . . ?
C3D C4D C5D 115.2(14) . . ?
C5D C4D C3DA 110.0(17) . . ?
C3D C4D C5DA 110.3(19) . . ?
C3DA C4D C5DA 116.9(19) . . ?
C3D C4D C7D 124.9(12) . . ?
C5D C4D C7D 119.8(13) . . ?
C3DA C4D C7D 122.2(15) . . ?
C5DA C4D C7D 120.6(16) . . ?
C4D C5D C6D 124(2) . . ?
C4D C5D H5D 117.9 . . ?
C6D C5D H5D 117.9 . . ?
C5D C6D C1D 119(2) . . ?
C5D C6D H6D 120.4 . . ?
C1D C6D H6D 120.4 . . ?
C3DA C2DA C1D 124(3) . . ?
C3DA C2DA H2DA 118.2 . . ?
C1D C2DA H2DA 118.2 . . ?
C2DA C3DA C4D 120(3) . . ?
C2DA C3DA H3DA 120.1 . . ?
C4D C3DA H3DA 120.1 . . ?
C6DA C5DA C4D 118(3) . . ?
C6DA C5DA H5DA 121.0 . . ?
C4D C5DA H5DA 121.0 . . ?
C5DA C6DA C1D 126(3) . . ?
C5DA C6DA H6DA 117.1 . . ?
C1D C6DA H6DA 117.1 . . ?
C10D C7D C8D 109.9(9) . . ?
C10D C7D C4D 108.1(7) . . ?
C8D C7D C4D 110.9(8) . . ?
C10D C7D C9D 107.3(9) . . ?
C8D C7D C9D 108.7(9) . . ?
C4D C7D C9D 111.9(8) . . ?
C7D C8D H8D1 109.5 . . ?
C7D C8D H8D2 109.5 . . ?
H8D1 C8D H8D2 109.5 . . ?
C7D C8D H8D3 109.5 . . ?
H8D1 C8D H8D3 109.5 . . ?
H8D2 C8D H8D3 109.5 . . ?
C7D C9D H9D1 109.5 . . ?
C7D C9D H9D2 109.5 . . ?
H9D1 C9D H9D2 109.5 . . ?
C7D C9D H9D3 109.5 . . ?
H9D1 C9D H9D3 109.5 . . ?
H9D2 C9D H9D3 109.5 . . ?
C7D C10D H10J 109.5 . . ?
C7D C10D H10K 109.5 . . ?
H10J C10D H10K 109.5 . . ?
C7D C10D H10L 109.5 . . ?
H10J C10D H10L 109.5 . . ?
H10K C10D H10L 109.5 . . ?
C2E C1E C6E 117.7(9) . . ?
C2E C1E C33 122.5(8) . . ?
C6E C1E C33 119.8(8) . . ?
C1E C2E C3E 122.0(10) . . ?
C1E C2E H2E 119.0 . . ?
C3E C2E H2E 119.0 . . ?
C2E C3E C4E 120.8(11) . . ?
C2E C3E H3E 119.6 . . ?
C4E C3E H3E 119.6 . . ?
C5E C4E C3E 115.9(9) . . ?
C5E C4E C7E 123.3(9) . . ?
C3E C4E C7E 120.8(9) . . ?
C4E C5E C6E 121.5(9) . . ?
C4E C5E H5E 119.2 . . ?
C6E C5E H5E 119.2 . . ?
C1E C6E C5E 122.0(10) . . ?
C1E C6E H6E 119.0 . . ?
C5E C6E H6E 119.0 . . ?
C8E C7E C9E 113.4(10) . . ?
C10F C7E C9E 129.0(12) . . ?
C8E C7E C9E1 126.7(13) . . ?
C10F C7E C9E1 107.8(11) . . ?
C8E C7E C4E 113.0(11) . . ?
C10F C7E C4E 117.5(11) . . ?
C9E C7E C4E 111.8(10) . . ?
C9E1 C7E C4E 118.0(11) . . ?
C10F C7E C8E1 106.5(11) . . ?
C9E1 C7E C8E1 103.6(11) . . ?
C4E C7E C8E1 101.6(14) . . ?
C8E C7E C10E 108.0(9) . . ?
C9E C7E C10E 106.8(10) . . ?
C4E C7E C10E 103.1(12) . . ?
C8E1 C7E C10E 152.6(15) . . ?
C7E C8E H8E1 109.5 . . ?
C7E C8E H8E2 109.5 . . ?
H8E1 C8E H8E2 109.5 . . ?
C7E C8E H8E3 109.5 . . ?
H8E1 C8E H8E3 109.5 . . ?
H8E2 C8E H8E3 109.5 . . ?
C7E C9E H9E1 109.5 . . ?
C7E C9E H9E2 109.5 . . ?
H9E1 C9E H9E2 109.5 . . ?
C7E C9E H9E3 109.5 . . ?
H9E1 C9E H9E3 109.5 . . ?
H9E2 C9E H9E3 109.5 . . ?
C7E C10E H10M 109.5 . . ?
C7E C10E H10N 109.5 . . ?
H10M C10E H10N 109.5 . . ?
C7E C10E H10O 109.5 . . ?
H10M C10E H10O 109.5 . . ?
H10N C10E H10O 109.5 . . ?
C7E C8E1 H8E4 109.5 . . ?
C7E C8E1 H8E5 109.5 . . ?
H8E4 C8E1 H8E5 109.5 . . ?
C7E C8E1 H8E6 109.5 . . ?
H8E4 C8E1 H8E6 109.5 . . ?
H8E5 C8E1 H8E6 109.5 . . ?
C7E C9E1 H9E4 109.5 . . ?
C7E C9E1 H9E5 109.5 . . ?
H9E4 C9E1 H9E5 109.5 . . ?
C7E C9E1 H9E6 109.5 . . ?
H9E4 C9E1 H9E6 109.5 . . ?
H9E5 C9E1 H9E6 109.5 . . ?
C7E C10F H10S 109.5 . . ?
C7E C10F H10T 109.5 . . ?
H10S C10F H10T 109.5 . . ?
C7E C10F H10U 109.5 . . ?
H10S C10F H10U 109.5 . . ?
H10T C10F H10U 109.5 . . ?

loop_
_geom_bond_atom_site_label_1
_geom_bond_atom_site_label_2
_geom_bond_distance
_geom_bond_site_symmetry_2
_geom_bond_publ_flag
C1X Cl1 1.705(11) . ?
C1X Cl2 1.735(12) . ?
C1X Cl3 1.741(12) . ?
C1X H1X 1.0000 . ?
C3X Cl7 1.706(16) . ?
C3X Cl9 1.737(17) . ?
C3X Cl8 1.755(16) . ?
C3X H3X 1.0000 . ?
C4X Cl10 1.674(17) . ?
C4X Cl11 1.747(17) . ?
C4X Cl12 1.767(18) . ?
C4X H4X 1.0000 . ?
C5X Cl13 1.693(16) . ?
C5X Cl14 1.697(16) . ?
C5X Cl15 1.711(17) . ?
C5X H5X 1.0000 . ?
C6X Cl18 1.53(4) . ?
C6X Cl16 1.69(3) . ?
C6X Cl17 1.75(4) . ?
C6X H6X 1.0000 . ?
Au1 C49 2.155(7) . ?
Au1 P1 2.254(2) . ?
P1 C73 1.817(9) . ?
P1 C61 1.825(9) . ?
P1 C67 1.833(8) . ?
C1 C9 1.372(11) . ?
C1 C2 1.443(12) . ?
C1 C5 1.457(12) . ?
C2 C12 1.393(12) . ?
C2 C3 1.420(11) . ?
C3 C15 1.406(11) . ?
C3 C4 1.468(12) . ?
C4 C18 1.395(12) . ?
C4 C5 1.435(11) . ?
C5 C6 1.407(12) . ?
C6 C7 1.453(12) . ?
C6 C20 1.459(12) . ?
C7 C8 1.385(12) . ?
C7 C22 1.445(11) . ?
C8 C9 1.453(12) . ?
C8 C25 1.478(11) . ?
C9 C10 1.469(11) . ?
C10 C11 1.396(11) . ?
C10 C26 1.453(10) . ?
C11 C29 1.421(11) . ?
C11 C12 1.457(11) . ?
C12 C13 1.434(11) . ?
C13 C14 1.355(11) . ?
C13 C30 1.551(10) . ?
C14 C15 1.437(11) . ?
C14 C33 1.561(10) . ?
C15 C16 1.454(11) . ?
C16 C17 1.387(12) . ?
C16 C34 1.435(11) . ?
C17 C37 1.434(11) . ?
C17 C18 1.473(11) . ?
C18 C19 1.452(12) . ?
C19 C20 1.365(12) . ?
C19 C38 1.459(11) . ?
C20 C21 1.459(12) . ?
C21 C40 1.393(11) . ?
C21 C22 1.444(13) . ?
C22 C23 1.401(12) . ?
C23 C42 1.436(11) . ?
C23 C24 1.453(12) . ?
C24 C25 1.403(11) . ?
C24 C44 1.452(11) . ?
C25 C26 1.432(12) . ?
C26 C27 1.391(11) . ?
C27 C28 1.399(11) . ?
C27 C45 1.465(10) . ?
C28 C29 1.383(10) . ?
C28 C47 1.554(10) . ?
C29 C30 1.541(11) . ?
C30 C31 1.511(10) . ?
C30 C1A 1.535(11) . ?
C31 C48 1.374(10) . ?
C31 C32 1.425(11) . ?
C32 C50 1.381(10) . ?
C32 C33 1.523(10) . ?
C33 C1E 1.542(11) . ?
C33 C34 1.542(11) . ?
C34 C35 1.380(10) . ?
C35 C36 1.450(12) . ?
C35 C51 1.559(11) . ?
C36 C37 1.378(11) . ?
C36 C53 1.450(11) . ?
C37 C38 1.455(12) . ?
C38 C39 1.364(12) . ?
C39 C54 1.450(11) . ?
C39 C40 1.476(12) . ?
C40 C41 1.447(12) . ?
C41 C42 1.408(12) . ?
C41 C55 1.452(12) . ?
C42 C43 1.454(12) . ?
C43 C57 1.386(11) . ?
C43 C44 1.446(11) . ?
C44 C45 1.399(12) . ?
C45 C46 1.434(10) . ?
C46 C58 1.361(11) . ?
C46 C47 1.548(11) . ?
C47 C48 1.505(10) . ?
C47 C1B 1.554(11) . ?
C48 C49 1.494(10) . ?
C49 C50 1.477(10) . ?
C49 C59 1.549(10) . ?
C50 C51 1.491(11) . ?
C51 C1D 1.540(10) . ?
C51 C52 1.555(11) . ?
C52 C60 1.359(11) . ?
C52 C53 1.450(11) . ?
C53 C54 1.383(11) . ?
C54 C55 1.430(11) . ?
C55 C56 1.402(11) . ?
C56 C60 1.426(11) . ?
C56 C57 1.451(11) . ?
C57 C58 1.430(12) . ?
C58 C59 1.529(10) . ?
C59 C1C 1.536(10) . ?
C59 C60 1.553(11) . ?
C61 C66 1.368(13) . ?
C61 C62 1.402(11) . ?
C62 C63 1.420(13) . ?
C62 H62 0.9500 . ?
C63 C64 1.347(15) . ?
C63 H63 0.9500 . ?
C64 C65 1.392(14) . ?
C64 H64 0.9500 . ?
C65 C66 1.375(13) . ?
C65 H65 0.9500 . ?
C66 H66 0.9500 . ?
C67 C68 1.362(12) . ?
C67 C72 1.389(12) . ?
C68 C69 1.402(12) . ?
C68 H68 0.9500 . ?
C69 C70 1.354(14) . ?
C69 H69 0.9500 . ?
C70 C71 1.415(14) . ?
C70 H70 0.9500 . ?
C71 C72 1.389(11) . ?
C71 H71 0.9500 . ?
C72 H72 0.9500 . ?
C73 C74 1.377(13) . ?
C73 C78 1.389(12) . ?
C74 C75 1.399(13) . ?
C74 H74 0.9500 . ?
C75 C76 1.380(15) . ?
C75 H75 0.9500 . ?
C76 C77 1.374(15) . ?
C76 H76 0.9500 . ?
C77 C78 1.394(13) . ?
C77 H77 0.9500 . ?
C78 H78 0.9500 . ?
C1A C2A 1.372(11) . ?
C1A C6A 1.394(12) . ?
C2A C3A 1.395(12) . ?
C2A H2A 0.9500 . ?
C3A C4A 1.377(12) . ?
C3A H3A 0.9500 . ?
C4A C5A 1.384(12) . ?
C4A C7A 1.555(15) . ?
C5A C6A 1.411(13) . ?
C5A H5A 0.9500 . ?
C6A H6A 0.9500 . ?
C7A C10A 1.489(18) . ?
C7A C9A 1.504(16) . ?
C7A C8A 1.56(2) . ?
C8A H8A1 0.9800 . ?
C8A H8A2 0.9800 . ?
C8A H8A3 0.9800 . ?
C9A H9A1 0.9800 . ?
C9A H9A2 0.9800 . ?
C9A H9A3 0.9800 . ?
C10A H10A 0.9800 . ?
C10A H10B 0.9800 . ?
C10A H10C 0.9800 . ?
C1B C6B 1.373(11) . ?
C1B C2B 1.398(12) . ?
C2B C3B 1.359(13) . ?
C2B H2B 0.9500 . ?
C3B C4B 1.386(13) . ?
C3B H3B 0.9500 . ?
C4B C5B 1.377(13) . ?
C4B C7B 1.511(15) . ?
C5B C6B 1.393(13) . ?
C5B H5B 0.9500 . ?
C6B H6B 0.9500 . ?
C7B C9B 1.508(14) . ?
C7B C10B 1.527(14) . ?
C7B C8B1 1.534(17) . ?
C7B C9B1 1.571(17) . ?
C7B C8B 1.602(15) . ?
C7B C10G 1.645(17) . ?
C8B H8B1 0.9800 . ?
C8B H8B2 0.9800 . ?
C8B H8B3 0.9800 . ?
C9B H9B1 0.9800 . ?
C9B H9B2 0.9800 . ?
C9B H9B3 0.9800 . ?
C10B H10D 0.9800 . ?
C10B H10E 0.9800 . ?
C10B H10F 0.9800 . ?
C8B1 H8B4 0.9800 . ?
C8B1 H8B5 0.9800 . ?
C8B1 H8B6 0.9800 . ?
C9B1 H9B4 0.9800 . ?
C9B1 H9B5 0.9800 . ?
C9B1 H9B6 0.9800 . ?
C10G H10P 0.9800 . ?
C10G H10Q 0.9800 . ?
C10G H10R 0.9800 . ?
C1C C6C 1.381(11) . ?
C1C C2C 1.398(11) . ?
C2C C3C 1.403(10) . ?
C2C H2C 0.9500 . ?
C3C C4C 1.371(11) . ?
C3C H3C 0.9500 . ?
C4C C5C 1.392(11) . ?
C4C C7C 1.550(10) . ?
C5C C6C 1.386(11) . ?
C5C H5C 0.9500 . ?
C6C H6C 0.9500 . ?
C7C C10C 1.524(12) . ?
C7C C8C 1.541(11) . ?
C7C C9C 1.561(13) . ?
C8C H8C1 0.9800 . ?
C8C H8C2 0.9800 . ?
C8C H8C3 0.9800 . ?
C9C H9C1 0.9800 . ?
C9C H9C2 0.9800 . ?
C9C H9C3 0.9800 . ?
C10C H10G 0.9800 . ?
C10C H10H 0.9800 . ?
C10C H10I 0.9800 . ?
C1D C2D 1.34(3) . ?
C1D C6DA 1.38(3) . ?
C1D C2DA 1.39(3) . ?
C1D C6D 1.41(3) . ?
C2D C3D 1.41(3) . ?
C2D H2D 0.9500 . ?
C3D C4D 1.35(2) . ?
C3D H3D 0.9500 . ?
C4D C5D 1.38(3) . ?
C4D C3DA 1.44(3) . ?
C4D C5DA 1.46(4) . ?
C4D C7D 1.529(12) . ?
C5D C6D 1.39(4) . ?
C5D H5D 0.9500 . ?
C6D H6D 0.9500 . ?
C2DA C3DA 1.37(4) . ?
C2DA H2DA 0.9500 . ?
C3DA H3DA 0.9500 . ?
C5DA C6DA 1.36(4) . ?
C5DA H5DA 0.9500 . ?
C6DA H6DA 0.9500 . ?
C7D C10D 1.491(12) . ?
C7D C8D 1.512(15) . ?
C7D C9D 1.547(14) . ?
C8D H8D1 0.9800 . ?
C8D H8D2 0.9800 . ?
C8D H8D3 0.9800 . ?
C9D H9D1 0.9800 . ?
C9D H9D2 0.9800 . ?
C9D H9D3 0.9800 . ?
C10D H10J 0.9800 . ?
C10D H10K 0.9800 . ?
C10D H10L 0.9800 . ?
C1E C2E 1.347(14) . ?
C1E C6E 1.358(12) . ?
C2E C3E 1.380(15) . ?
C2E H2E 0.9500 . ?
C3E C4E 1.411(15) . ?
C3E H3E 0.9500 . ?
C4E C5E 1.370(14) . ?
C4E C7E 1.560(14) . ?
C5E C6E 1.380(14) . ?
C5E H5E 0.9500 . ?
C6E H6E 0.9500 . ?
C7E C8E 1.527(14) . ?
C7E C10F 1.536(15) . ?
C7E C9E 1.543(14) . ?
C7E C9E1 1.560(15) . ?
C7E C8E1 1.601(16) . ?
C7E C10E 1.641(15) . ?
C8E H8E1 0.9800 . ?
C8E H8E2 0.9800 . ?
C8E H8E3 0.9800 . ?
C9E H9E1 0.9800 . ?
C9E H9E2 0.9800 . ?
C9E H9E3 0.9800 . ?
C10E H10M 0.9800 . ?
C10E H10N 0.9800 . ?
C10E H10O 0.9800 . ?
C8E1 H8E4 0.9800 . ?
C8E1 H8E5 0.9800 . ?
C8E1 H8E6 0.9800 . ?
C9E1 H9E4 0.9800 . ?
C9E1 H9E5 0.9800 . ?
C9E1 H9E6 0.9800 . ?
C10F H10S 0.9800 . ?
C10F H10T 0.9800 . ?
C10F H10U 0.9800 . ?

loop_
_platon_squeeze_void_nr
_platon_squeeze_void_average_x
_platon_squeeze_void_average_y
_platon_squeeze_void_average_z
_platon_squeeze_void_volume
_platon_squeeze_void_count_electrons
1 0.074 0.718 0.336 9.1 -0.6
2 0.269 0.003 0.263 23.1 -1.8
3 0.500 0.000 0.500 258.5 -3.4
4 0.731 -0.003 0.737 23.1 -0.7
5 0.926 0.282 0.664 9.1 0.3
